data_7156214
loop_
_publ_author_name
'Shen, Jinhui'
'Yang, Yang'
'Hou, Xiaoli'
'Zeng, Wenlei'
'Yu, Aimin'
'Zhao, Xiaowei'
'Meng, Xiangtai'

_publ_section_title
;
 Darzens reaction of thioisatins and sulfonium salts: approach to the
 synthesis of thiochromenone derivatives with anticancer potency.
;
_journal_issue 18
_journal_name_full 'Organic &amp; biomolecular chemistry'
_journal_page_first 3487
_journal_page_last 3494
_journal_paper_doi 10.1039/c8ob00402a
_journal_volume 16
_journal_year 2018
_chemical_formula_moiety 'C17 H12 O3 S'
_chemical_formula_sum 'C17 H12 O3 S'
_chemical_formula_weight 296.33
_space_group_crystal_system triclinic
_space_group_IT_number 2
_space_group_name_Hall '-P 1'
_space_group_name_H-M_alt 'P -1'
_symmetry_space_group_name_Hall '-P 1'
_symmetry_space_group_name_H-M 'P -1'
_atom_sites_solution_hydrogens geom
_atom_sites_solution_primary dual
_audit_creation_date 2017-12-12
_audit_creation_method
;
Olex2 1.2
(compiled 2017.08.10 svn.r3458 for OlexSys, GUI svn.r5381)
;
_audit_update_record
;
2017-12-12 deposited with the CCDC.
2018-04-16 downloaded from the CCDC.
;
_cell_angle_alpha 87.057(10)
_cell_angle_beta 70.068(11)
_cell_angle_gamma 71.080(11)
_cell_formula_units_Z 2
_cell_length_a 8.2863(10)
_cell_length_b 8.9590(11)
_cell_length_c 10.6474(12)
_cell_measurement_reflns_used 1218
_cell_measurement_temperature 293(2)
_cell_measurement_theta_max 28.2880
_cell_measurement_theta_min 2.7460
_cell_volume 701.38(16)
_computing_cell_refinement 'CrysAlisPro 1.171.39.7e (Rigaku OD, 2015)'
_computing_data_collection 'CrysAlisPro 1.171.39.7e (Rigaku OD, 2015)'
_computing_data_reduction 'CrysAlisPro 1.171.39.7e (Rigaku OD, 2015)'
_computing_molecular_graphics 'Olex2 (Dolomanov et al., 2009)'
_computing_publication_material 'Olex2 (Dolomanov et al., 2009)'
_computing_structure_refinement 'ShelXL (Sheldrick, 2015)'
_computing_structure_solution 'ShelXT (Sheldrick, 2015)'
_diffrn_ambient_temperature 293(2)
_diffrn_detector 'CCD plate'
_diffrn_measured_fraction_theta_full 0.999
_diffrn_measured_fraction_theta_max 0.999
_diffrn_measurement_details
;
List of Runs (angles in degrees, time in seconds):

  # Type    Start    End  Width  t~exp~   \w     \q     \k     \f   Frames
#--------------------------------------------------------------------------
  1  \w    -75.00 120.00   1.00    8.00    --   30.00  54.00 120.00  195
  2  \w    -75.00  26.00   1.00    8.00    --   30.00  54.00 240.00  101
;
_diffrn_measurement_device 'abstract diffractometer'
_diffrn_measurement_device_type 'dtrek-CrysAlisPro-abstract goniometer imported rigaku-d*trek images'
_diffrn_measurement_method '\w scans'
_diffrn_orient_matrix_type 'CrysAlisPro convention (1999,Acta A55,543-557)'
_diffrn_orient_matrix_UB_11 0.0189173000
_diffrn_orient_matrix_UB_12 -0.0576452000
_diffrn_orient_matrix_UB_13 0.0458235000
_diffrn_orient_matrix_UB_21 0.0295186000
_diffrn_orient_matrix_UB_22 0.0506177000
_diffrn_orient_matrix_UB_23 0.0295032000
_diffrn_orient_matrix_UB_31 -0.0897348000
_diffrn_orient_matrix_UB_32 0.0339207000
_diffrn_orient_matrix_UB_33 0.0455357000
_diffrn_radiation_monochromator graphite
_diffrn_radiation_probe x-ray
_diffrn_radiation_type MoK\a
_diffrn_radiation_wavelength 0.71073
_diffrn_reflns_av_R_equivalents 0.0227
_diffrn_reflns_av_unetI/netI 0.0522
_diffrn_reflns_Laue_measured_fraction_full 0.999
_diffrn_reflns_Laue_measured_fraction_max 0.999
_diffrn_reflns_limit_h_max 9
_diffrn_reflns_limit_h_min -9
_diffrn_reflns_limit_k_max 6
_diffrn_reflns_limit_k_min -10
_diffrn_reflns_limit_l_max 12
_diffrn_reflns_limit_l_min -12
_diffrn_reflns_number 3371
_diffrn_reflns_point_group_measured_fraction_full 0.999
_diffrn_reflns_point_group_measured_fraction_max 0.999
_diffrn_reflns_theta_full 25.010
_diffrn_reflns_theta_max 25.010
_diffrn_reflns_theta_min 2.039
_diffrn_source 'fine-focus sealed X-ray tube'
_diffrn_source_type 'Enhance (Mo) X-ray Source'
_exptl_absorpt_coefficient_mu 0.237
_exptl_absorpt_correction_T_max 1.00000
_exptl_absorpt_correction_T_min 0.84063
_exptl_absorpt_correction_type multi-scan
_exptl_absorpt_process_details
;
CrysAlisPro 1.171.39.7e (Rigaku Oxford Diffraction, 2015)
Empirical absorption correction using spherical harmonics,
 implemented in SCALE3 ABSPACK scaling algorithm.
;
_exptl_crystal_density_diffrn 1.403
_exptl_crystal_description block
_exptl_crystal_F_000 308
_refine_diff_density_max 0.247
_refine_diff_density_min -0.253
_refine_diff_density_rms 0.062
_refine_ls_extinction_method none
_refine_ls_goodness_of_fit_ref 0.966
_refine_ls_hydrogen_treatment constr
_refine_ls_matrix_type full
_refine_ls_number_parameters 192
_refine_ls_number_reflns 2472
_refine_ls_number_restraints 0
_refine_ls_restrained_S_all 0.966
_refine_ls_R_factor_all 0.0685
_refine_ls_R_factor_gt 0.0452
_refine_ls_shift/su_max 0.006
_refine_ls_shift/su_mean 0.000
_refine_ls_structure_factor_coef Fsqd
_refine_ls_weighting_details 'w=1/[\s^2^(Fo^2^)+(0.1000P)^2^] where P=(Fo^2^+2Fc^2^)/3'
_refine_ls_weighting_scheme calc
_refine_ls_wR_factor_gt 0.1231
_refine_ls_wR_factor_ref 0.1570
_reflns_Friedel_coverage 0.000
_reflns_number_gt 1871
_reflns_number_total 2472
_reflns_threshold_expression 'I > 2\s(I)'
_cod_data_source_file c8ob00402a2.cif
_cod_data_source_block 4
_cod_depositor_comments 'Adding full bibliography for 7156214--7156215.cif.'
_cod_database_code 7156214
_shelx_shelxl_version_number 2017/1
_shelx_space_group_comment
;
The symmetry employed for this shelxl refinement is uniquely defined
by the following loop, which should always be used as a source of
symmetry information in preference to the above space-group names.
They are only intended as comments.
;
_reflns_odcompleteness_completeness 82.11
_reflns_odcompleteness_iscentric 1
_reflns_odcompleteness_theta 32.94
_olex2_refinement_description
;
1. Fixed Uiso
 At 1.2 times of:
  All C(H) groups
 At 1.5 times of:
  All C(H,H,H) groups, All O(H) groups
2.a Aromatic/amide H refined with riding coordinates:
 C16(H16), C6(H6), C2(H2A), C14(H14), C13(H13), C5(H5), C3(H3), C4(H4)
2.b Idealised Me refined as rotating group:
 C17(H17A,H17B,H17C)
2.c Idealised tetrahedral OH refined as rotating group:
 O2(H2)
;
_olex2_submission_special_instructions 'No special instructions were received'
_oxdiff_exptl_absorpt_empirical_details
;
Empirical correction (ABSPACK) includes:
- Absorption correction using spherical harmonics
- Frame scaling
;
_oxdiff_exptl_absorpt_empirical_full_max 1.273
_oxdiff_exptl_absorpt_empirical_full_min 0.829

loop_
_space_group_symop_operation_xyz
'x, y, z'
'-x, -y, -z'

loop_
_atom_site_label
_atom_site_type_symbol
_atom_site_fract_x
_atom_site_fract_y
_atom_site_fract_z
_atom_site_U_iso_or_equiv
_atom_site_adp_type
_atom_site_occupancy
_atom_site_site_symmetry_order
_atom_site_calc_flag
_atom_site_refinement_flags_posn
S1 S 0.49313(9) 0.21652(8) 0.53591(7) 0.0389(3) Uani 1 1 d .
O2 O 0.2136(3) 0.2811(2) 0.92482(18) 0.0427(5) Uani 1 1 d .
H2 H 0.130446 0.358301 0.967968 0.064 Uiso 1 1 calc GR
O3 O 0.0174(3) 0.5413(2) 0.84690(18) 0.0439(5) Uani 1 1 d .
O1 O 0.6801(3) 0.0184(3) 0.7156(3) 0.0651(7) Uani 1 1 d .
C9 C 0.2611(3) 0.3075(3) 0.7928(3) 0.0313(6) Uani 1 1 d .
C11 C 0.1935(3) 0.4921(3) 0.6159(3) 0.0315(6) Uani 1 1 d .
C1 C 0.4251(3) -0.0600(3) 0.8300(3) 0.0333(6) Uani 1 1 d .
C10 C 0.1498(3) 0.4543(3) 0.7560(3) 0.0307(6) Uani 1 1 d .
C8 C 0.4070(3) 0.1978(3) 0.7053(3) 0.0320(6) Uani 1 1 d .
C15 C 0.1108(4) 0.6738(3) 0.4519(3) 0.0367(7) Uani 1 1 d .
C7 C 0.5169(4) 0.0483(3) 0.7510(3) 0.0373(7) Uani 1 1 d .
C12 C 0.3434(4) 0.3939(3) 0.5124(3) 0.0328(6) Uani 1 1 d .
C16 C 0.0805(4) 0.6315(3) 0.5818(3) 0.0349(6) Uani 1 1 d .
H16 H -0.017885 0.697220 0.649738 0.042 Uiso 1 1 calc R
C6 C 0.5127(4) -0.1694(3) 0.9034(3) 0.0414(7) Uani 1 1 d .
H6 H 0.625453 -0.171409 0.903801 0.050 Uiso 1 1 calc R
C2 C 0.2572(4) -0.0605(3) 0.8295(3) 0.0425(7) Uani 1 1 d .
H2A H 0.196615 0.012866 0.781966 0.051 Uiso 1 1 calc R
C14 C 0.2631(4) 0.5730(4) 0.3516(3) 0.0429(7) Uani 1 1 d .
H14 H 0.287144 0.599591 0.263053 0.051 Uiso 1 1 calc R
C13 C 0.3768(4) 0.4372(4) 0.3804(3) 0.0418(7) Uani 1 1 d .
H13 H 0.476469 0.373763 0.311881 0.050 Uiso 1 1 calc R
C17 C -0.0108(4) 0.8210(4) 0.4148(3) 0.0470(8) Uani 1 1 d .
H17A H -0.116961 0.867035 0.491572 0.071 Uiso 1 1 calc GR
H17B H -0.046256 0.794352 0.344285 0.071 Uiso 1 1 calc GR
H17C H 0.053439 0.895385 0.384910 0.071 Uiso 1 1 calc GR
C5 C 0.4329(5) -0.2741(4) 0.9750(3) 0.0522(9) Uani 1 1 d .
H5 H 0.490510 -0.344423 1.025904 0.063 Uiso 1 1 calc R
C3 C 0.1803(4) -0.1688(4) 0.8989(4) 0.0527(8) Uani 1 1 d .
H3 H 0.069580 -0.169947 0.896468 0.063 Uiso 1 1 calc R
C4 C 0.2687(5) -0.2763(4) 0.9725(3) 0.0537(9) Uani 1 1 d .
H4 H 0.217128 -0.349280 1.019743 0.064 Uiso 1 1 calc R

loop_
_atom_site_aniso_label
_atom_site_aniso_U_11
_atom_site_aniso_U_22
_atom_site_aniso_U_33
_atom_site_aniso_U_23
_atom_site_aniso_U_13
_atom_site_aniso_U_12
S1 0.0392(4) 0.0375(4) 0.0271(4) -0.0026(3) -0.0007(3) -0.0062(3)
O2 0.0441(12) 0.0413(12) 0.0246(10) 0.0014(9) -0.0050(9) 0.0023(9)
O3 0.0452(12) 0.0419(12) 0.0246(10) -0.0028(9) -0.0022(9) 0.0020(9)
O1 0.0329(12) 0.0681(16) 0.0798(18) 0.0247(14) -0.0105(12) -0.0103(11)
C9 0.0344(14) 0.0354(14) 0.0229(13) -0.0011(11) -0.0062(11) -0.0131(12)
C11 0.0327(14) 0.0337(15) 0.0274(14) -0.0009(11) -0.0071(11) -0.0131(12)
C1 0.0354(15) 0.0306(14) 0.0291(14) -0.0040(11) -0.0084(12) -0.0065(12)
C10 0.0340(14) 0.0302(14) 0.0252(14) -0.0028(11) -0.0063(12) -0.0106(12)
C8 0.0322(14) 0.0350(15) 0.0280(14) 0.0014(12) -0.0073(11) -0.0129(12)
C15 0.0423(16) 0.0397(16) 0.0356(15) 0.0073(13) -0.0157(13) -0.0214(13)
C7 0.0332(16) 0.0397(16) 0.0319(15) -0.0003(12) -0.0077(12) -0.0061(13)
C12 0.0355(14) 0.0340(15) 0.0262(14) -0.0017(11) -0.0043(11) -0.0140(12)
C16 0.0385(15) 0.0340(15) 0.0305(15) 0.0002(12) -0.0078(12) -0.0135(13)
C6 0.0434(17) 0.0444(17) 0.0363(16) 0.0045(14) -0.0162(13) -0.0118(14)
C2 0.0398(16) 0.0373(16) 0.0455(18) 0.0033(14) -0.0147(14) -0.0062(14)
C14 0.0570(19) 0.0473(18) 0.0258(14) 0.0057(13) -0.0115(13) -0.0222(16)
C13 0.0500(17) 0.0444(17) 0.0236(14) -0.0009(12) -0.0024(13) -0.0160(15)
C17 0.0523(19) 0.0467(18) 0.0521(19) 0.0153(15) -0.0253(16) -0.0231(15)
C5 0.070(2) 0.0471(19) 0.0424(18) 0.0115(15) -0.0237(17) -0.0192(17)
C3 0.0429(18) 0.0518(19) 0.062(2) 0.0037(17) -0.0137(16) -0.0190(16)
C4 0.064(2) 0.0484(19) 0.0445(19) 0.0094(15) -0.0070(16) -0.0257(17)

loop_
_atom_type_symbol
_atom_type_description
_atom_type_scat_dispersion_real
_atom_type_scat_dispersion_imag
_atom_type_scat_source
C C 0.0033 0.0016 'International Tables Vol C Tables 4.2.6.8 and 6.1.1.4'
H H 0.0000 0.0000 'International Tables Vol C Tables 4.2.6.8 and 6.1.1.4'
O O 0.0106 0.0060 'International Tables Vol C Tables 4.2.6.8 and 6.1.1.4'
S S 0.1246 0.1234 'International Tables Vol C Tables 4.2.6.8 and 6.1.1.4'

loop_
_geom_angle_atom_site_label_1
_geom_angle_atom_site_label_2
_geom_angle_atom_site_label_3
_geom_angle
C8 S1 C12 103.27(13)
C9 O2 H2 109.5
O2 C9 C10 116.5(2)
O2 C9 C8 118.4(2)
C8 C9 C10 125.1(2)
C12 C11 C10 122.6(2)
C12 C11 C16 118.4(2)
C16 C11 C10 119.0(2)
C6 C1 C7 118.8(2)
C2 C1 C7 122.2(2)
C2 C1 C6 118.9(3)
O3 C10 C9 117.8(2)
O3 C10 C11 122.4(2)
C11 C10 C9 119.8(2)
C9 C8 S1 124.6(2)
C9 C8 C7 122.2(2)
C7 C8 S1 113.13(19)
C16 C15 C14 117.3(3)
C16 C15 C17 122.6(3)
C14 C15 C17 120.0(3)
O1 C7 C1 122.1(3)
O1 C7 C8 118.1(3)
C1 C7 C8 119.7(2)
C11 C12 S1 124.5(2)
C13 C12 S1 116.0(2)
C13 C12 C11 119.5(2)
C11 C16 H16 118.8
C15 C16 C11 122.4(3)
C15 C16 H16 118.8
C1 C6 H6 119.9
C5 C6 C1 120.1(3)
C5 C6 H6 119.9
C1 C2 H2A 119.7
C3 C2 C1 120.5(3)
C3 C2 H2A 119.7
C15 C14 H14 118.9
C13 C14 C15 122.1(3)
C13 C14 H14 118.9
C12 C13 H13 119.9
C14 C13 C12 120.2(3)
C14 C13 H13 119.9
C15 C17 H17A 109.5
C15 C17 H17B 109.5
C15 C17 H17C 109.5
H17A C17 H17B 109.5
H17A C17 H17C 109.5
H17B C17 H17C 109.5
C6 C5 H5 119.6
C6 C5 C4 120.8(3)
C4 C5 H5 119.6
C2 C3 H3 120.1
C2 C3 C4 119.8(3)
C4 C3 H3 120.1
C5 C4 C3 119.7(3)
C5 C4 H4 120.2
C3 C4 H4 120.2

loop_
_geom_bond_atom_site_label_1
_geom_bond_atom_site_label_2
_geom_bond_distance
S1 C8 1.721(3)
S1 C12 1.737(3)
O2 H2 0.8200
O2 C9 1.355(3)
O3 C10 1.244(3)
O1 C7 1.213(3)
C9 C10 1.464(4)
C9 C8 1.361(4)
C11 C10 1.460(4)
C11 C12 1.411(4)
C11 C16 1.412(4)
C1 C7 1.478(4)
C1 C6 1.395(4)
C1 C2 1.394(4)
C8 C7 1.517(4)
C15 C16 1.375(4)
C15 C14 1.410(4)
C15 C17 1.505(4)
C12 C13 1.397(4)
C16 H16 0.9300
C6 H6 0.9300
C6 C5 1.372(4)
C2 H2A 0.9300
C2 C3 1.378(4)
C14 H14 0.9300
C14 C13 1.370(4)
C13 H13 0.9300
C17 H17A 0.9600
C17 H17B 0.9600
C17 H17C 0.9600
C5 H5 0.9300
C5 C4 1.377(5)
C3 H3 0.9300
C3 C4 1.391(4)
C4 H4 0.9300
